data_4326731
loop_
_publ_author_name
'Claudio Pettinari'
'Fabio Marchetti'
'Giulio Lupidi'
'Luana Quassinti'
'Massimo Bramucci'
'Dezemona Petrelli'
'Luca A. Vitali'
'M. F\'atima C. Guedes da Silva'
'Lu\'isa M. D. R. S. Martins'
'Piotr Smole\'nski'
'Armando J. L. Pombeiro'

_publ_section_title
;
 Synthesis, Antimicrobial and Antiproliferative Activity of Novel
 Silver(I) Tris(pyrazolyl)methanesulfonate and
 1,3,5-Triaza-7-phosphadamantane Complexes
;
_journal_name_full 'Inorganic Chemistry'
_journal_page_first 11173
_journal_page_last 11183
_journal_paper_doi 10.1021/ic201714c
_journal_volume 50
_journal_year 2011
_chemical_formula_moiety '2(C28 H24 Ag N6 O3 P S), C H Cl3'
_chemical_formula_sum 'C57 H49 Ag2 Cl3 N12 O6 P2 S2'
_chemical_formula_weight 1446.23
_chemical_name_systematic
;
 ?
;
_space_group_IT_number 19
_symmetry_cell_setting orthorhombic
_symmetry_space_group_name_Hall 'P 2ac 2ab'
_symmetry_space_group_name_H-M 'P 21 21 21'
_atom_sites_solution_hydrogens geom
_atom_sites_solution_primary direct
_atom_sites_solution_secondary difmap
_audit_creation_method SHELXL-97
_cell_angle_alpha 90.00
_cell_angle_beta 90.00
_cell_angle_gamma 90.00
_cell_formula_units_Z 4
_cell_length_a 13.0005(5)
_cell_length_b 21.2408(10)
_cell_length_c 21.7244(9)
_cell_measurement_reflns_used 9198
_cell_measurement_temperature 150(2)
_cell_measurement_theta_max 24.27
_cell_measurement_theta_min 2.48
_cell_volume 5999.0(4)
_computing_cell_refinement 'Bruker SMART'
_computing_data_collection 'Bruker SMART'
_computing_data_reduction 'Bruker SAINT'
_computing_structure_refinement 'SHELXL-97 (Sheldrick, 1997)'
_diffrn_ambient_temperature 150(2)
_diffrn_measured_fraction_theta_full 0.997
_diffrn_measured_fraction_theta_max 0.997
_diffrn_measurement_device_type 'CCD area detector'
_diffrn_measurement_method 'phi and omega scans'
_diffrn_radiation_monochromator graphite
_diffrn_radiation_source 'fine-focus sealed tube'
_diffrn_radiation_type MoK\a
_diffrn_radiation_wavelength 0.71069
_diffrn_reflns_av_R_equivalents 0.0905
_diffrn_reflns_av_sigmaI/netI 0.0911
_diffrn_reflns_limit_h_max 16
_diffrn_reflns_limit_h_min -10
_diffrn_reflns_limit_k_max 27
_diffrn_reflns_limit_k_min -27
_diffrn_reflns_limit_l_max 27
_diffrn_reflns_limit_l_min -27
_diffrn_reflns_number 59812
_diffrn_reflns_theta_full 27.14
_diffrn_reflns_theta_max 27.14
_diffrn_reflns_theta_min 1.83
_exptl_absorpt_coefficient_mu 0.970
_exptl_absorpt_correction_T_max 0.888
_exptl_absorpt_correction_T_min 0.791
_exptl_absorpt_correction_type multi-scan
_exptl_absorpt_process_details sadabs
_exptl_crystal_colour colourless
_exptl_crystal_density_diffrn 1.601
_exptl_crystal_description prism
_exptl_crystal_F_000 2920
_exptl_crystal_size_max 0.36
_exptl_crystal_size_mid 0.18
_exptl_crystal_size_min 0.12
_refine_diff_density_max 0.523
_refine_diff_density_min -0.549
_refine_diff_density_rms 0.101
_refine_ls_abs_structure_details 'Flack H D (1983), Acta Cryst. A39, 876-881'
_refine_ls_abs_structure_Flack -0.018(18)
_refine_ls_extinction_method none
_refine_ls_goodness_of_fit_ref 1.000
_refine_ls_hydrogen_treatment constr
_refine_ls_matrix_type full
_refine_ls_number_parameters 757
_refine_ls_number_reflns 13212
_refine_ls_number_restraints 0
_refine_ls_restrained_S_all 1.000
_refine_ls_R_factor_all 0.0829
_refine_ls_R_factor_gt 0.0451
_refine_ls_shift/su_max 0.001
_refine_ls_shift/su_mean 0.000
_refine_ls_structure_factor_coef Fsqd
_refine_ls_weighting_details 'calc w=1/[\s^2^(Fo^2^)+(0.0266P)^2^+0.0000P] where P=(Fo^2^+2Fc^2^)/3'
_refine_ls_weighting_scheme calc
_refine_ls_wR_factor_gt 0.0700
_refine_ls_wR_factor_ref 0.0778
_reflns_number_gt 9722
_reflns_number_total 13212
_reflns_threshold_expression >2sigma(I)
_cod_data_source_file ic201714c_si_001_1.cif
_cod_data_source_block compound2
_cod_database_code 4326731

loop_
_symmetry_equiv_pos_as_xyz
'x, y, z'
'-x+1/2, -y, z+1/2'
'x+1/2, -y+1/2, -z'
'-x, y+1/2, -z+1/2'

loop_
_atom_site_label
_atom_site_type_symbol
_atom_site_fract_x
_atom_site_fract_y
_atom_site_fract_z
_atom_site_U_iso_or_equiv
_atom_site_adp_type
_atom_site_occupancy
_atom_site_symmetry_multiplicity
_atom_site_calc_flag
_atom_site_refinement_flags
C1 C 0.5719(5) 0.0300(3) 0.2867(3) 0.0627(19) Uani 1 1 d .
H1 H 0.5008 0.0354 0.3035 0.075 Uiso 1 1 calc R
C10 C 0.9786(4) 0.8486(2) 0.4902(2) 0.0194(11) Uani 1 1 d .
C11 C 0.7458(4) 0.7870(2) 0.4310(2) 0.0268(11) Uani 1 1 d .
H11 H 0.7016 0.7541 0.4177 0.032 Uiso 1 1 calc R
C12 C 0.8010(4) 0.8808(2) 0.4572(3) 0.0345(14) Uani 1 1 d .
H12 H 0.8053 0.9242 0.4671 0.041 Uiso 1 1 calc R
C13 C 0.7165(4) 0.8498(3) 0.4367(3) 0.0371(14) Uani 1 1 d .
H13 H 0.6508 0.8672 0.4281 0.045 Uiso 1 1 calc R
C20 C 0.8600(3) 0.26198(19) 0.5947(2) 0.0153(10) Uani 1 1 d .
C21 C 1.1605(4) 0.7488(2) 0.4200(2) 0.0302(13) Uani 1 1 d .
H21 H 1.1840 0.7093 0.4052 0.036 Uiso 1 1 calc R
C22 C 1.1605(4) 0.8463(2) 0.4483(2) 0.0305(13) Uani 1 1 d .
H22 H 1.1808 0.8880 0.4583 0.037 Uiso 1 1 calc R
C23 C 1.2211(4) 0.8009(2) 0.4247(2) 0.0326(14) Uani 1 1 d .
H23 H 1.2915 0.8045 0.4137 0.039 Uiso 1 1 calc R
C31 C 1.0023(3) 0.9551(2) 0.5419(2) 0.0253(11) Uani 1 1 d .
H31 H 0.9968 0.9435 0.5840 0.030 Uiso 1 1 calc R
C32 C 1.0210(4) 1.0066(2) 0.4568(3) 0.0350(13) Uani 1 1 d .
H32 H 1.0316 1.0405 0.4290 0.042 Uiso 1 1 calc R
C33 C 1.0181(4) 1.0136(2) 0.5201(2) 0.0302(13) Uani 1 1 d .
H33 H 1.0256 1.0514 0.5431 0.036 Uiso 1 1 calc R
C41 C 0.6623(4) 0.3240(2) 0.5006(2) 0.0271(12) Uani 1 1 d .
H41 H 0.6328 0.3363 0.4624 0.033 Uiso 1 1 calc R
C42 C 0.6804(4) 0.3045(2) 0.5985(2) 0.0220(11) Uani 1 1 d .
H42 H 0.6686 0.2989 0.6413 0.026 Uiso 1 1 calc R
C43 C 0.6100(4) 0.3245(2) 0.5558(2) 0.0251(11) Uani 1 1 d .
H43 H 0.5404 0.3361 0.5628 0.030 Uiso 1 1 calc R
C51 C 1.0767(4) 0.3279(2) 0.5217(2) 0.0261(12) Uani 1 1 d .
H51 H 1.1140 0.3427 0.4870 0.031 Uiso 1 1 calc R
C52 C 1.0393(4) 0.2997(2) 0.6155(2) 0.0299(13) Uani 1 1 d .
H52 H 1.0428 0.2900 0.6582 0.036 Uiso 1 1 calc R
C53 C 1.1167(4) 0.3228(2) 0.5801(2) 0.0330(13) Uani 1 1 d .
H53 H 1.1844 0.3332 0.5930 0.040 Uiso 1 1 calc R
C61 C 0.8232(4) 0.2175(3) 0.7008(2) 0.0261(11) Uani 1 1 d .
H61 H 0.8143 0.1741 0.6917 0.031 Uiso 1 1 calc R
C62 C 0.8313(4) 0.3090(3) 0.7467(2) 0.0396(14) Uani 1 1 d .
H62 H 0.8284 0.3397 0.7785 0.048 Uiso 1 1 calc R
C63 C 0.8119(4) 0.2456(3) 0.7561(3) 0.0361(15) Uani 1 1 d .
H63 H 0.7941 0.2258 0.7939 0.043 Uiso 1 1 calc R
C101 C 1.0607(4) 0.54702(19) 0.4465(2) 0.0226(11) Uani 1 1 d .
C102 C 1.1171(4) 0.5705(2) 0.3979(2) 0.0306(13) Uani 1 1 d .
H102 H 1.0901 0.6039 0.3738 0.037 Uiso 1 1 calc R
C103 C 1.2127(4) 0.5457(2) 0.3841(3) 0.0403(15) Uani 1 1 d .
H103 H 1.2502 0.5609 0.3497 0.048 Uiso 1 1 calc R
C104 C 1.2531(4) 0.4990(3) 0.4205(3) 0.0402(16) Uani 1 1 d .
H104 H 1.3190 0.4822 0.4113 0.048 Uiso 1 1 calc R
C105 C 1.1992(4) 0.4764(2) 0.4699(3) 0.0393(16) Uani 1 1 d .
H105 H 1.2282 0.4443 0.4949 0.047 Uiso 1 1 calc R
C106 C 1.1026(4) 0.5000(2) 0.4839(2) 0.0284(12) Uani 1 1 d .
H106 H 1.0654 0.4845 0.5184 0.034 Uiso 1 1 calc R
C111 C 0.8549(3) 0.5432(2) 0.4000(2) 0.0177(11) Uani 1 1 d .
C112 C 0.8863(4) 0.4910(2) 0.3669(2) 0.0244(11) Uani 1 1 d .
H112 H 0.9520 0.4730 0.3744 0.029 Uiso 1 1 calc R
C113 C 0.8226(4) 0.4651(2) 0.3230(2) 0.0292(13) Uani 1 1 d .
H113 H 0.8453 0.4297 0.3000 0.035 Uiso 1 1 calc R
C114 C 0.7268(4) 0.4899(2) 0.3121(2) 0.0302(13) Uani 1 1 d .
H114 H 0.6832 0.4713 0.2821 0.036 Uiso 1 1 calc R
C115 C 0.6938(4) 0.5417(2) 0.3447(2) 0.0270(12) Uani 1 1 d .
H115 H 0.6274 0.5587 0.3373 0.032 Uiso 1 1 calc R
C116 C 0.7580(4) 0.5690(2) 0.3884(2) 0.0239(12) Uani 1 1 d .
H116 H 0.7359 0.6052 0.4103 0.029 Uiso 1 1 calc R
C121 C 0.8874(4) 0.5448(2) 0.5310(2) 0.0207(10) Uani 1 1 d .
C122 C 0.8986(4) 0.5774(2) 0.5856(2) 0.0223(11) Uani 1 1 d .
H122 H 0.9327 0.6170 0.5857 0.027 Uiso 1 1 calc R
C123 C 0.8611(4) 0.5531(2) 0.6396(2) 0.0309(13) Uani 1 1 d .
H123 H 0.8670 0.5769 0.6764 0.037 Uiso 1 1 calc R
C124 C 0.8150(4) 0.4949(3) 0.6412(3) 0.0396(15) Uani 1 1 d .
H124 H 0.7912 0.4778 0.6790 0.047 Uiso 1 1 calc R
C125 C 0.8040(5) 0.4618(3) 0.5873(3) 0.0473(17) Uani 1 1 d .
H125 H 0.7714 0.4218 0.5879 0.057 Uiso 1 1 calc R
C126 C 0.8392(4) 0.4855(2) 0.5326(3) 0.0355(14) Uani 1 1 d .
H126 H 0.8311 0.4619 0.4958 0.043 Uiso 1 1 calc R
C201 C 0.7744(4) 0.2762(2) 0.2924(2) 0.0215(11) Uani 1 1 d .
C202 C 0.7036(4) 0.3190(2) 0.3167(2) 0.0228(11) Uani 1 1 d .
H202 H 0.7200 0.3412 0.3533 0.027 Uiso 1 1 calc R
C203 C 0.6102(4) 0.3295(2) 0.2881(2) 0.0331(13) Uani 1 1 d .
H203 H 0.5632 0.3593 0.3044 0.040 Uiso 1 1 calc R
C204 C 0.5863(4) 0.2965(3) 0.2361(3) 0.0396(16) Uani 1 1 d .
H204 H 0.5224 0.3040 0.2162 0.048 Uiso 1 1 calc R
C205 C 0.6522(5) 0.2533(3) 0.2125(3) 0.0404(15) Uani 1 1 d .
H205 H 0.6335 0.2304 0.1767 0.048 Uiso 1 1 calc R
C206 C 0.7464(4) 0.2425(2) 0.2401(2) 0.0336(14) Uani 1 1 d .
H206 H 0.7919 0.2120 0.2234 0.040 Uiso 1 1 calc R
C211 C 0.9446(4) 0.1903(2) 0.3059(2) 0.0204(10) Uani 1 1 d .
C212 C 0.9004(4) 0.1375(2) 0.3324(2) 0.0298(12) Uani 1 1 d .
H212 H 0.8486 0.1426 0.3629 0.036 Uiso 1 1 calc R
C213 C 0.9304(4) 0.0778(2) 0.3154(3) 0.0367(14) Uani 1 1 d .
H213 H 0.8978 0.0421 0.3331 0.044 Uiso 1 1 calc R
C214 C 1.0075(4) 0.0699(3) 0.2728(3) 0.0399(15) Uani 1 1 d .
H214 H 1.0291 0.0287 0.2617 0.048 Uiso 1 1 calc R
C215 C 1.0536(4) 0.1219(2) 0.2462(2) 0.0398(14) Uani 1 1 d .
H215 H 1.1073 0.1166 0.2170 0.048 Uiso 1 1 calc R
C216 C 1.0210(4) 0.1819(2) 0.2626(2) 0.0269(12) Uani 1 1 d .
H216 H 1.0517 0.2176 0.2437 0.032 Uiso 1 1 calc R
C221 C 0.9819(4) 0.3235(2) 0.2915(2) 0.0194(11) Uani 1 1 d .
C222 C 0.9709(4) 0.3386(2) 0.2295(2) 0.0284(13) Uani 1 1 d .
H222 H 0.9175 0.3199 0.2058 0.034 Uiso 1 1 calc R
C223 C 1.0382(4) 0.3811(2) 0.2023(2) 0.0341(14) Uani 1 1 d .
H223 H 1.0309 0.3912 0.1599 0.041 Uiso 1 1 calc R
C224 C 1.1151(4) 0.4087(2) 0.2362(2) 0.0324(13) Uani 1 1 d .
H224 H 1.1608 0.4377 0.2172 0.039 Uiso 1 1 calc R
C225 C 1.1265(4) 0.3943(2) 0.2982(2) 0.0297(12) Uani 1 1 d .
H225 H 1.1795 0.4136 0.3217 0.036 Uiso 1 1 calc R
C226 C 1.0601(4) 0.3519(2) 0.3256(2) 0.0215(11) Uani 1 1 d .
H226 H 1.0679 0.3419 0.3680 0.026 Uiso 1 1 calc R
N11 N 0.8432(3) 0.77921(16) 0.44638(18) 0.0231(9) Uani 1 1 d .
N12 N 0.8785(3) 0.83797(15) 0.46085(17) 0.0169(8) Uani 1 1 d .
N21 N 1.0648(3) 0.75955(15) 0.43847(19) 0.0259(9) Uani 1 1 d .
N22 N 1.0642(3) 0.82130(14) 0.45505(16) 0.0167(8) Uani 1 1 d .
N31 N 0.9957(3) 0.91571(17) 0.49274(18) 0.0224(10) Uani 1 1 d .
N32 N 1.0075(4) 0.94791(18) 0.4393(2) 0.0403(12) Uani 1 1 d .
N41 N 0.7583(3) 0.30435(19) 0.50696(17) 0.0232(10) Uani 1 1 d .
N42 N 0.7694(3) 0.29418(16) 0.56852(18) 0.0155(8) Uani 1 1 d .
N51 N 0.9796(3) 0.30959(19) 0.52006(16) 0.0216(9) Uani 1 1 d .
N52 N 0.9561(3) 0.29330(16) 0.57844(16) 0.0159(9) Uani 1 1 d .
N61 N 0.8499(3) 0.26409(17) 0.66061(17) 0.0198(9) Uani 1 1 d .
N62 N 0.8542(3) 0.32225(19) 0.68894(19) 0.0358(12) Uani 1 1 d .
O11 O 0.9678(2) 0.74668(13) 0.56071(15) 0.0243(8) Uani 1 1 d .
O12 O 1.0767(3) 0.83207(13) 0.59491(14) 0.0243(8) Uani 1 1 d .
O13 O 0.8904(3) 0.84348(15) 0.59776(14) 0.0279(8) Uani 1 1 d .
O21 O 0.8762(2) 0.18261(14) 0.50113(13) 0.0246(8) Uani 1 1 d .
O22 O 0.9469(3) 0.15050(14) 0.59932(15) 0.0275(8) Uani 1 1 d .
O23 O 0.7616(2) 0.15507(14) 0.58439(15) 0.0251(8) Uani 1 1 d .
P1 P 0.93271(10) 0.57987(5) 0.45949(6) 0.0197(3) Uani 1 1 d .
P2 P 0.89828(10) 0.26749(5) 0.33029(5) 0.0177(3) Uani 1 1 d .
S1 S 0.97810(9) 0.81384(5) 0.56978(5) 0.0183(2) Uani 1 1 d .
S2 S 0.86125(9) 0.17800(5) 0.56678(6) 0.0180(3) Uani 1 1 d .
Ag1 Ag 0.93388(3) 0.689495(15) 0.459497(17) 0.02372(9) Uani 1 1 d .
Ag2 Ag 0.88489(3) 0.280464(17) 0.436298(16) 0.02136(9) Uani 1 1 d .
Cl1 Cl 0.57034(18) -0.03154(11) 0.23217(11) 0.0979(7) Uani 1 1 d .
Cl2 Cl 0.6093(2) 0.09921(10) 0.25303(11) 0.1118(9) Uani 1 1 d .
Cl3 Cl 0.65433(16) 0.01016(11) 0.34742(10) 0.0892(7) Uani 1 1 d .

loop_
_atom_site_aniso_label
_atom_site_aniso_U_11
_atom_site_aniso_U_22
_atom_site_aniso_U_33
_atom_site_aniso_U_23
_atom_site_aniso_U_13
_atom_site_aniso_U_12
C1 0.044(5) 0.074(5) 0.069(5) 0.007(4) 0.020(4) 0.001(4)
C10 0.025(3) 0.011(2) 0.023(3) -0.001(2) -0.001(2) -0.0011(19)
C11 0.024(3) 0.033(3) 0.024(3) 0.002(3) -0.005(2) -0.006(2)
C12 0.038(4) 0.028(3) 0.037(3) -0.011(3) -0.011(3) 0.016(2)
C13 0.017(3) 0.052(4) 0.042(4) -0.011(3) -0.011(3) 0.013(2)
C20 0.017(3) 0.017(2) 0.012(2) -0.0022(18) -0.0020(19) -0.0042(18)
C21 0.032(4) 0.025(3) 0.034(3) 0.002(2) 0.015(3) 0.008(2)
C22 0.025(3) 0.033(3) 0.033(4) -0.011(2) 0.005(2) -0.016(2)
C23 0.020(3) 0.043(3) 0.034(4) -0.004(3) 0.007(2) -0.007(2)
C31 0.029(3) 0.019(2) 0.028(3) -0.007(2) -0.005(2) 0.0029(19)
C32 0.048(4) 0.018(2) 0.040(4) 0.007(3) -0.001(3) -0.004(2)
C33 0.039(4) 0.017(2) 0.035(4) -0.010(2) 0.001(2) 0.000(2)
C41 0.018(3) 0.033(3) 0.030(3) -0.003(2) -0.009(2) 0.009(2)
C42 0.018(3) 0.022(3) 0.026(3) 0.003(2) 0.007(2) -0.001(2)
C43 0.011(3) 0.023(2) 0.041(3) -0.006(2) 0.004(2) 0.0033(19)
C51 0.026(3) 0.027(3) 0.025(3) -0.009(2) 0.006(2) -0.012(2)
C52 0.028(4) 0.034(3) 0.028(3) 0.007(2) -0.011(2) -0.009(2)
C53 0.016(3) 0.039(3) 0.044(4) 0.001(3) -0.012(3) -0.009(2)
C61 0.022(3) 0.030(3) 0.027(3) 0.005(3) -0.004(2) 0.000(2)
C62 0.049(4) 0.050(4) 0.020(3) -0.016(3) 0.002(3) 0.005(3)
C63 0.035(4) 0.052(4) 0.022(3) 0.004(3) 0.003(2) -0.004(3)
C101 0.018(3) 0.014(2) 0.036(3) -0.009(2) 0.000(2) -0.002(2)
C102 0.027(3) 0.017(2) 0.048(4) -0.007(2) 0.005(3) -0.005(2)
C103 0.028(4) 0.033(3) 0.060(4) -0.014(3) 0.011(3) -0.013(3)
C104 0.023(4) 0.033(3) 0.065(5) -0.021(3) 0.001(3) -0.001(3)
C105 0.029(4) 0.022(3) 0.066(5) -0.006(3) -0.010(3) 0.005(2)
C106 0.031(4) 0.019(3) 0.035(3) -0.009(2) 0.000(2) 0.001(2)
C111 0.016(3) 0.017(2) 0.020(3) 0.003(2) 0.0018(19) -0.0019(19)
C112 0.025(3) 0.018(2) 0.030(3) -0.001(2) 0.005(2) 0.001(2)
C113 0.036(4) 0.022(3) 0.030(3) -0.009(2) 0.008(3) 0.001(2)
C114 0.033(4) 0.037(3) 0.020(3) -0.002(2) 0.000(2) -0.007(3)
C115 0.019(3) 0.033(3) 0.029(3) 0.001(3) 0.000(2) 0.000(2)
C116 0.026(3) 0.023(3) 0.023(3) 0.008(2) 0.010(2) 0.006(2)
C121 0.020(3) 0.017(2) 0.025(3) 0.000(2) -0.004(2) -0.001(2)
C122 0.017(3) 0.018(2) 0.032(3) 0.001(2) -0.006(2) 0.0017(19)
C123 0.039(4) 0.031(3) 0.022(3) -0.003(2) 0.001(2) -0.002(3)
C124 0.048(4) 0.044(4) 0.027(3) 0.010(3) 0.001(3) -0.008(3)
C125 0.075(5) 0.035(3) 0.032(4) 0.014(3) 0.003(3) -0.028(3)
C126 0.051(4) 0.025(3) 0.030(3) -0.003(3) 0.004(3) -0.013(2)
C201 0.020(3) 0.028(3) 0.017(3) 0.008(2) 0.000(2) -0.004(2)
C202 0.026(3) 0.026(3) 0.017(3) -0.003(2) 0.004(2) 0.000(2)
C203 0.013(3) 0.051(4) 0.035(3) 0.019(3) 0.003(3) 0.006(2)
C204 0.022(4) 0.059(4) 0.038(3) 0.022(3) -0.010(3) -0.008(3)
C205 0.036(4) 0.053(4) 0.032(3) 0.003(3) -0.017(3) -0.014(3)
C206 0.040(4) 0.038(3) 0.023(3) -0.003(2) -0.003(3) -0.003(3)
C211 0.019(3) 0.025(2) 0.017(2) -0.003(2) -0.004(2) 0.001(2)
C212 0.031(3) 0.027(3) 0.032(3) -0.002(2) 0.009(2) 0.003(2)
C213 0.036(4) 0.026(3) 0.048(4) -0.001(3) 0.010(3) 0.001(3)
C214 0.045(4) 0.026(3) 0.049(4) -0.016(3) 0.000(3) 0.006(3)
C215 0.037(4) 0.044(4) 0.039(3) -0.015(3) 0.012(3) 0.003(3)
C216 0.029(3) 0.027(3) 0.024(3) -0.007(2) 0.007(2) -0.008(2)
C221 0.016(3) 0.018(3) 0.024(3) -0.002(2) -0.001(2) -0.0005(19)
C222 0.035(4) 0.034(3) 0.017(3) -0.002(2) -0.003(2) -0.004(2)
C223 0.047(4) 0.034(3) 0.021(3) 0.011(2) 0.002(3) -0.003(3)
C224 0.032(3) 0.023(3) 0.042(3) 0.010(2) 0.004(3) -0.003(2)
C225 0.022(3) 0.028(3) 0.039(3) 0.000(2) -0.003(2) -0.005(2)
C226 0.019(3) 0.025(2) 0.021(3) 0.003(2) -0.003(2) 0.004(2)
N11 0.024(2) 0.0147(19) 0.031(3) 0.0037(19) -0.0071(18) -0.0014(17)
N12 0.020(2) 0.0123(17) 0.0186(19) -0.0028(16) -0.0025(19) 0.0016(16)
N21 0.027(2) 0.0161(19) 0.035(2) -0.0022(18) 0.008(2) 0.0004(17)
N22 0.018(2) 0.0150(18) 0.017(2) -0.0014(16) 0.0012(17) -0.0026(17)
N31 0.032(3) 0.014(2) 0.021(2) 0.0001(17) 0.0007(18) -0.0024(17)
N32 0.084(4) 0.018(2) 0.019(2) 0.006(2) -0.004(2) -0.010(2)
N41 0.022(3) 0.032(2) 0.015(2) -0.0023(19) -0.0015(17) 0.0035(19)
N42 0.007(2) 0.022(2) 0.017(2) -0.0052(17) 0.0019(17) -0.0002(14)
N51 0.020(2) 0.030(2) 0.015(2) -0.0041(19) 0.0003(16) -0.0086(19)
N52 0.012(2) 0.020(2) 0.016(2) -0.0026(15) -0.0018(15) -0.0032(15)
N61 0.021(2) 0.025(2) 0.013(2) -0.0020(17) 0.0006(16) -0.0015(17)
N62 0.054(3) 0.029(3) 0.024(3) -0.008(2) 0.003(2) 0.005(2)
O11 0.034(2) 0.0175(16) 0.0214(19) 0.0052(15) -0.0037(16) -0.0076(13)
O12 0.023(2) 0.0229(17) 0.0272(19) 0.0015(14) -0.0070(15) -0.0022(14)
O13 0.023(2) 0.036(2) 0.0249(19) 0.0056(15) 0.0123(16) 0.0107(15)
O21 0.035(2) 0.0181(16) 0.0208(18) -0.0016(14) 0.0039(16) -0.0016(16)
O22 0.026(2) 0.0224(17) 0.034(2) -0.0052(15) -0.0078(16) 0.0071(15)
O23 0.025(2) 0.0212(17) 0.029(2) -0.0053(15) 0.0031(15) -0.0086(14)
P1 0.0220(7) 0.0139(5) 0.0233(6) -0.0018(5) 0.0047(6) -0.0005(5)
P2 0.0180(8) 0.0208(6) 0.0142(6) -0.0011(5) 0.0008(5) 0.0000(5)
S1 0.0195(7) 0.0176(5) 0.0177(6) 0.0009(6) 0.0011(5) -0.0005(5)
S2 0.0201(7) 0.0143(5) 0.0195(6) -0.0013(5) -0.0013(5) -0.0002(4)
Ag1 0.0297(2) 0.01215(15) 0.0293(2) -0.00159(16) 0.00470(18) -0.00257(16)
Ag2 0.0240(2) 0.02635(19) 0.01378(17) -0.00250(16) 0.00020(16) 0.00073(16)
Cl1 0.0804(16) 0.0989(17) 0.1144(19) -0.0239(14) -0.0029(14) -0.0363(13)
Cl2 0.164(2) 0.0655(13) 0.1057(18) 0.0225(12) 0.0885(17) 0.0330(14)
Cl3 0.0808(17) 0.1161(18) 0.0705(15) 0.0069(13) 0.0000(11) 0.0121(13)

loop_
_atom_type_symbol
_atom_type_description
_atom_type_scat_dispersion_real
_atom_type_scat_dispersion_imag
_atom_type_scat_source
C C 0.0033 0.0016 'International Tables Vol C Tables 4.2.6.8 and 6.1.1.4'
H H 0.0000 0.0000 'International Tables Vol C Tables 4.2.6.8 and 6.1.1.4'
N N 0.0061 0.0033 'International Tables Vol C Tables 4.2.6.8 and 6.1.1.4'
O O 0.0106 0.0060 'International Tables Vol C Tables 4.2.6.8 and 6.1.1.4'
P P 0.1023 0.0942 'International Tables Vol C Tables 4.2.6.8 and 6.1.1.4'
S S 0.1246 0.1234 'International Tables Vol C Tables 4.2.6.8 and 6.1.1.4'
Ag Ag -0.8971 1.1015 'International Tables Vol C Tables 4.2.6.8 and 6.1.1.4'
Cl Cl 0.1484 0.1585 'International Tables Vol C Tables 4.2.6.8 and 6.1.1.4'

loop_
_geom_angle_atom_site_label_1
_geom_angle_atom_site_label_2
_geom_angle_atom_site_label_3
_geom_angle
Cl2 C1 Cl3 110.7(4)
Cl2 C1 Cl1 110.6(4)
Cl3 C1 Cl1 109.6(4)
Cl2 C1 H1 108.6
Cl3 C1 H1 108.6
Cl1 C1 H1 108.6
N31 C10 N12 107.8(4)
N31 C10 N22 107.1(4)
N12 C10 N22 112.7(4)
N31 C10 S1 110.6(3)
N12 C10 S1 109.6(3)
N22 C10 S1 109.0(3)
N11 C11 C13 111.1(4)
N11 C11 H11 124.5
C13 C11 H11 124.5
C13 C12 N12 107.2(4)
C13 C12 H12 126.4
N12 C12 H12 126.4
C12 C13 C11 105.8(4)
C12 C13 H13 127.1
C11 C13 H13 127.1
N61 C20 N52 107.7(3)
N61 C20 N42 107.2(3)
N52 C20 N42 112.3(3)
N61 C20 S2 110.5(3)
N52 C20 S2 110.3(3)
N42 C20 S2 108.8(3)
N21 C21 C23 112.3(5)
N21 C21 H21 123.8
C23 C21 H21 123.8
C23 C22 N22 107.3(4)
C23 C22 H22 126.4
N22 C22 H22 126.4
C22 C23 C21 105.8(5)
C22 C23 H23 127.1
C21 C23 H23 127.1
C33 C31 N31 107.6(5)
C33 C31 H31 126.2
N31 C31 H31 126.2
N32 C32 C33 112.7(5)
N32 C32 H32 123.6
C33 C32 H32 123.6
C31 C33 C32 104.7(4)
C31 C33 H33 127.6
C32 C33 H33 127.6
N41 C41 C43 112.1(4)
N41 C41 H41 123.9
C43 C41 H41 123.9
N42 C42 C43 107.3(4)
N42 C42 H42 126.3
C43 C42 H42 126.3
C42 C43 C41 104.9(4)
C42 C43 H43 127.6
C41 C43 H43 127.6
N51 C51 C53 111.3(4)
N51 C51 H51 124.4
C53 C51 H51 124.4
N52 C52 C53 106.9(5)
N52 C52 H52 126.6
C53 C52 H52 126.6
C52 C53 C51 105.7(5)
C52 C53 H53 127.1
C51 C53 H53 127.1
C63 C61 N61 106.1(5)
C63 C61 H61 126.9
N61 C61 H61 126.9
N62 C62 C63 112.9(5)
N62 C62 H62 123.6
C63 C62 H62 123.6
C61 C63 C62 106.1(5)
C61 C63 H63 126.9
C62 C63 H63 126.9
C102 C101 C106 119.7(5)
C102 C101 P1 117.7(4)
C106 C101 P1 122.6(4)
C101 C102 C103 120.5(5)
C101 C102 H102 119.8
C103 C102 H102 119.8
C104 C103 C102 119.6(6)
C104 C103 H103 120.2
C102 C103 H103 120.2
C105 C104 C103 120.6(5)
C105 C104 H104 119.7
C103 C104 H104 119.7
C104 C105 C106 120.6(5)
C104 C105 H105 119.7
C106 C105 H105 119.7
C105 C106 C101 119.0(5)
C105 C106 H106 120.5
C101 C106 H106 120.5
C112 C111 C116 119.1(5)
C112 C111 P1 123.4(4)
C116 C111 P1 117.6(3)
C113 C112 C111 120.3(5)
C113 C112 H112 119.9
C111 C112 H112 119.9
C114 C113 C112 120.7(5)
C114 C113 H113 119.7
C112 C113 H113 119.7
C113 C114 C115 120.0(5)
C113 C114 H114 120.0
C115 C114 H114 120.0
C114 C115 C116 119.8(5)
C114 C115 H115 120.1
C116 C115 H115 120.1
C115 C116 C111 120.1(5)
C115 C116 H116 120.0
C111 C116 H116 120.0
C122 C121 C126 118.3(4)
C122 C121 P1 119.6(3)
C126 C121 P1 122.1(4)
C123 C122 C121 120.5(4)
C123 C122 H122 119.7
C121 C122 H122 119.7
C122 C123 C124 121.1(5)
C122 C123 H123 119.4
C124 C123 H123 119.4
C123 C124 C125 118.9(5)
C123 C124 H124 120.6
C125 C124 H124 120.6
C126 C125 C124 121.2(5)
C126 C125 H125 119.4
C124 C125 H125 119.4
C125 C126 C121 120.0(5)
C125 C126 H126 120.0
C121 C126 H126 120.0
C206 C201 C202 118.0(5)
C206 C201 P2 123.3(4)
C202 C201 P2 118.6(4)
C203 C202 C201 121.0(5)
C203 C202 H202 119.5
C201 C202 H202 119.5
C204 C203 C202 119.3(5)
C204 C203 H203 120.3
C202 C203 H203 120.3
C205 C204 C203 121.0(5)
C205 C204 H204 119.5
C203 C204 H204 119.5
C204 C205 C206 120.6(6)
C204 C205 H205 119.7
C206 C205 H205 119.7
C205 C206 C201 120.0(5)
C205 C206 H206 120.0
C201 C206 H206 120.0
C216 C211 C212 118.5(4)
C216 C211 P2 123.5(4)
C212 C211 P2 118.0(4)
C213 C212 C211 121.1(5)
C213 C212 H212 119.5
C211 C212 H212 119.5
C214 C213 C212 120.0(5)
C214 C213 H213 120.0
C212 C213 H213 120.0
C213 C214 C215 120.0(5)
C213 C214 H214 120.0
C215 C214 H214 120.0
C214 C215 C216 119.6(5)
C214 C215 H215 120.2
C216 C215 H215 120.2
C211 C216 C215 120.8(5)
C211 C216 H216 119.6
C215 C216 H216 119.6
C222 C221 C226 119.3(4)
C222 C221 P2 122.5(4)
C226 C221 P2 118.2(4)
C223 C222 C221 119.7(5)
C223 C222 H222 120.2
C221 C222 H222 120.2
C224 C223 C222 120.6(5)
C224 C223 H223 119.7
C222 C223 H223 119.7
C223 C224 C225 120.2(5)
C223 C224 H224 119.9
C225 C224 H224 119.9
C226 C225 C224 119.6(5)
C226 C225 H225 120.2
C224 C225 H225 120.2
C225 C226 C221 120.5(5)
C225 C226 H226 119.7
C221 C226 H226 119.7
C11 N11 N12 105.5(4)
C11 N11 Ag1 129.7(3)
N12 N11 Ag1 124.5(3)
C12 N12 N11 110.4(4)
C12 N12 C10 125.5(4)
N11 N12 C10 122.6(3)
C21 N21 N22 104.5(4)
C21 N21 Ag1 129.9(3)
N22 N21 Ag1 124.4(3)
N21 N22 C22 110.0(4)
N21 N22 C10 121.5(3)
C22 N22 C10 126.5(4)
N32 N31 C31 110.8(4)
N32 N31 C10 118.8(4)
C31 N31 C10 130.4(4)
C32 N32 N31 104.2(4)
C41 N41 N42 104.6(4)
C41 N41 Ag2 132.3(3)
N42 N41 Ag2 122.9(3)
C42 N42 N41 111.0(4)
C42 N42 C20 125.1(4)
N41 N42 C20 122.4(3)
C51 N51 N52 105.4(3)
C51 N51 Ag2 128.1(3)
N52 N51 Ag2 123.9(3)
N51 N52 C52 110.6(4)
N51 N52 C20 122.5(3)
C52 N52 C20 125.8(4)
C61 N61 N62 111.9(4)
C61 N61 C20 129.6(4)
N62 N61 C20 117.9(4)
C62 N62 N61 102.9(4)
S1 O11 Ag1 127.10(19)
S2 O21 Ag2 128.05(18)
C111 P1 C121 104.5(2)
C111 P1 C101 103.5(2)
C121 P1 C101 105.7(2)
C111 P1 Ag1 115.65(15)
C121 P1 Ag1 114.27(15)
C101 P1 Ag1 112.10(14)
C201 P2 C221 104.7(2)
C201 P2 C211 104.6(2)
C221 P2 C211 104.8(2)
C201 P2 Ag2 111.70(15)
C221 P2 Ag2 115.22(16)
C211 P2 Ag2 114.74(15)
O13 S1 O11 114.6(2)
O13 S1 O12 115.2(2)
O11 S1 O12 113.42(18)
O13 S1 C10 102.7(2)
O11 S1 C10 105.2(2)
O12 S1 C10 103.8(2)
O23 S2 O22 115.4(2)
O23 S2 O21 114.06(19)
O22 S2 O21 114.1(2)
O23 S2 C20 103.16(19)
O22 S2 C20 103.43(19)
O21 S2 C20 104.77(19)
N11 Ag1 N21 79.41(13)
N11 Ag1 P1 147.14(10)
N21 Ag1 P1 130.53(10)
N11 Ag1 O11 78.31(12)
N21 Ag1 O11 74.68(12)
P1 Ag1 O11 118.52(7)
N51 Ag2 N41 78.14(14)
N51 Ag2 P2 141.36(10)
N41 Ag2 P2 137.60(10)
N51 Ag2 O21 78.56(12)
N41 Ag2 O21 77.10(12)
P2 Ag2 O21 117.41(7)

loop_
_geom_bond_atom_site_label_1
_geom_bond_atom_site_label_2
_geom_bond_distance
C1 Cl2 1.713(7)
C1 Cl3 1.751(7)
C1 Cl1 1.763(7)
C1 H1 1.0000
C10 N31 1.443(5)
C10 N12 1.466(6)
C10 N22 1.469(6)
C10 S1 1.881(5)
C11 N11 1.319(5)
C11 C13 1.393(7)
C11 H11 0.9500
C12 C13 1.356(7)
C12 N12 1.359(5)
C12 H12 0.9500
C13 H13 0.9500
C20 N61 1.439(5)
C20 N52 1.459(5)
C20 N42 1.476(5)
C20 S2 1.884(4)
C21 N21 1.326(6)
C21 C23 1.362(7)
C21 H21 0.9500
C22 C23 1.347(7)
C22 N22 1.367(5)
C22 H22 0.9500
C23 H23 0.9500
C31 C33 1.345(6)
C31 N31 1.360(6)
C31 H31 0.9500
C32 N32 1.315(6)
C32 C33 1.383(7)
C32 H32 0.9500
C33 H33 0.9500
C41 N41 1.324(6)
C41 C43 1.379(7)
C41 H41 0.9500
C42 N42 1.345(5)
C42 C43 1.370(6)
C42 H42 0.9500
C43 H43 0.9500
C51 N51 1.321(6)
C51 C53 1.375(7)
C51 H51 0.9500
C52 N52 1.356(6)
C52 C53 1.358(7)
C52 H52 0.9500
C53 H53 0.9500
C61 C63 1.349(7)
C61 N61 1.364(6)
C61 H61 0.9500
C62 N62 1.321(6)
C62 C63 1.386(8)
C62 H62 0.9500
C63 H63 0.9500
C101 C102 1.379(7)
C101 C106 1.397(6)
C101 P1 1.826(5)
C102 C103 1.383(7)
C102 H102 0.9500
C103 C104 1.373(8)
C103 H103 0.9500
C104 C105 1.368(8)
C104 H104 0.9500
C105 C106 1.386(7)
C105 H105 0.9500
C106 H106 0.9500
C111 C112 1.382(6)
C111 C116 1.398(6)
C111 P1 1.817(5)
C112 C113 1.377(7)
C112 H112 0.9500
C113 C114 1.373(7)
C113 H113 0.9500
C114 C115 1.376(7)
C114 H114 0.9500
C115 C116 1.390(7)
C115 H115 0.9500
C116 H116 0.9500
C121 C122 1.381(6)
C121 C126 1.408(6)
C121 P1 1.820(5)
C122 C123 1.372(6)
C122 H122 0.9500
C123 C124 1.373(7)
C123 H123 0.9500
C124 C125 1.374(8)
C124 H124 0.9500
C125 C126 1.368(7)
C125 H125 0.9500
C126 H126 0.9500
C201 C206 1.392(7)
C201 C202 1.397(7)
C201 P2 1.817(5)
C202 C203 1.382(7)
C202 H202 0.9500
C203 C204 1.364(7)
C203 H203 0.9500
C204 C205 1.357(8)
C204 H204 0.9500
C205 C206 1.383(7)
C205 H205 0.9500
C206 H206 0.9500
C211 C216 1.380(6)
C211 C212 1.385(6)
C211 P2 1.825(5)
C212 C213 1.377(6)
C212 H212 0.9500
C213 C214 1.374(7)
C213 H213 0.9500
C214 C215 1.383(7)
C214 H214 0.9500
C215 C216 1.390(7)
C215 H215 0.9500
C216 H216 0.9500
C221 C222 1.392(6)
C221 C226 1.395(6)
C221 P2 1.819(5)
C222 C223 1.389(7)
C222 H222 0.9500
C223 C224 1.374(7)
C223 H223 0.9500
C224 C225 1.388(7)
C224 H224 0.9500
C225 C226 1.382(6)
C225 H225 0.9500
C226 H226 0.9500
N11 N12 1.367(4)
N11 Ag1 2.259(4)
N21 N22 1.360(4)
N21 Ag1 2.307(4)
N31 N32 1.356(5)
N41 N42 1.362(5)
N41 Ag2 2.307(4)
N51 N52 1.350(5)
N51 Ag2 2.282(4)
N61 N62 1.381(5)
O11 S1 1.446(3)
O11 Ag1 2.551(3)
O12 S1 1.446(3)
O13 S1 1.437(3)
O21 S2 1.442(3)
O21 Ag2 2.513(3)
O22 S2 1.442(3)
O23 S2 1.436(3)
P1 Ag1 2.3286(10)
P2 Ag2 2.3259(12)
